data_4313269
loop_
_publ_author_name
'T. J. Prior'
'M. J. Rosseinsky'

_publ_contact_author
;
      Matthew J Rosseinsky
      Department of Chemistry
      The University of Liverpool
      Liverpool
      L69 7ZD
      UK
;
_publ_contact_author_email m.j.rosseinsky@liv.ac.uk
_publ_contact_author_fax '(44) 151 794 3587'
_publ_contact_author_phone '(44) 151 794 3499'
_publ_section_title
;
 Chiral Direction and Interconnection of Helical Three-Connected Networks
 in Metal-Organic Frameworks
;
_journal_name_full 'Inorganic Chemistry'
_journal_page_first 1564
_journal_page_last 1575
_journal_paper_doi 10.1021/ic025775i
_journal_volume 42
_journal_year 2003
_chemical_formula_structural 'Ni 3 (C 9 H 3 O 6) 2 (C 6 H 7 N )6 (C 2 H 6 O 2) 6. (H 2 0) 2'
_chemical_formula_sum 'C66 H54 N6 Ni3 O26'
_chemical_formula_weight 1523.39
_chemical_name_systematic
; 
[Ni3(btc)2(4-pic)6(eg)6.guest]
;
_space_group_IT_number 210
_symmetry_cell_setting cubic
_symmetry_Int_Tables_number 210
_symmetry_space_group_name_Hall 'F 4d 2 3'
_symmetry_space_group_name_H-M 'F 41 3 2'
_atom_sites_solution_hydrogens geom
_atom_sites_solution_primary direct
_atom_sites_solution_secondary difmap
_audit_creation_method SHELXL-97
_cell_angle_alpha 90.00
_cell_angle_beta 90.00
_cell_angle_gamma 90.00
_cell_formula_units_Z 16
_cell_length_a 31.946(3)
_cell_length_b 31.946(3)
_cell_length_c 31.946(3)
_cell_measurement_reflns_used 52572
_cell_measurement_temperature 193(2)
_cell_measurement_theta_max 24.29
_cell_measurement_theta_min 1.80
_cell_volume 32602(5)
_computing_cell_refinement 'Stoe IPDS system'
_computing_data_collection 'Stoe IPDS system'
_computing_data_reduction 'Stoe IPDS system'
_computing_structure_refinement 'SHELXL-97 (Sheldrick, 1997)'
_computing_structure_solution 'SHELXS-97 (Sheldrick, 1990)'
_diffrn_ambient_temperature 193(2)
_diffrn_measured_fraction_theta_full 0.995
_diffrn_measured_fraction_theta_max 0.995
_diffrn_measurement_device_type 'Stoe IPDS diffractometer'
_diffrn_measurement_method '100 2 degree oscillations in phi'
_diffrn_radiation_monochromator graphite
_diffrn_radiation_source 'fine-focus sealed tube'
_diffrn_radiation_type MoK\a
_diffrn_radiation_wavelength 0.71073
_diffrn_reflns_av_R_equivalents 0.1130
_diffrn_reflns_av_sigmaI/netI 0.0720
_diffrn_reflns_limit_h_max 36
_diffrn_reflns_limit_h_min -36
_diffrn_reflns_limit_k_max 36
_diffrn_reflns_limit_k_min -36
_diffrn_reflns_limit_l_max 36
_diffrn_reflns_limit_l_min -36
_diffrn_reflns_number 52572
_diffrn_reflns_theta_full 24.29
_diffrn_reflns_theta_max 24.29
_diffrn_reflns_theta_min 1.80
_exptl_absorpt_coefficient_mu 0.708
_exptl_absorpt_correction_type none
_exptl_crystal_colour blue
_exptl_crystal_density_diffrn 1.241
_exptl_crystal_density_method 'not measured'
_exptl_crystal_description octahedron
_exptl_crystal_F_000 12542
_exptl_crystal_size_max 0.65
_exptl_crystal_size_mid 0.50
_exptl_crystal_size_min 0.50
_refine_diff_density_max 0.861
_refine_diff_density_min -0.530
_refine_diff_density_rms 0.142
_refine_ls_abs_structure_details 'Flack H D (1983), Acta Cryst. A39, 876-881'
_refine_ls_abs_structure_Flack -0.01(7)
_refine_ls_extinction_method none
_refine_ls_goodness_of_fit_ref 0.906
_refine_ls_hydrogen_treatment mixed
_refine_ls_matrix_type full
_refine_ls_number_parameters 151
_refine_ls_number_reflns 2222
_refine_ls_number_restraints 9
_refine_ls_restrained_S_all 0.908
_refine_ls_R_factor_all 0.1273
_refine_ls_R_factor_gt 0.0842
_refine_ls_shift/su_max 0.000
_refine_ls_shift/su_mean 0.000
_refine_ls_structure_factor_coef Fsqd
_refine_ls_weighting_details 'w=1/[\s^2^(Fo^2^)+(0.1516P)^2^+0.0000P] where P=(Fo^2^+2Fc^2^)/3'
_refine_ls_weighting_scheme calc
_refine_ls_wR_factor_gt 0.2088
_refine_ls_wR_factor_ref 0.2286
_reflns_number_gt 1193
_reflns_number_total 2222
_reflns_threshold_expression >2sigma(I)
_cod_data_source_file ic025775isi20021029_111527_2.cif
_cod_data_source_block Prior2
_cod_depositor_comments
;
The following automatic conversions were performed:

'_refine_ls_weighting_scheme' value 'calc
w=1/[\s^2^(Fo^2^)+(0.1516P)^2^+0.0000P] where P=(Fo^2^+2Fc^2^)/3' was
changed to 'calc'. New tag '_refine_ls_weighting_details' was
created. The value of the new tag was set to
'w=1/[\s^2^(Fo^2^)+(0.1516P)^2^+0.0000P] where P=(Fo^2^+2Fc^2^)/3'.

Automatic conversion script
Id: cif_fix_values 3143 2015-03-26 13:38:13Z robertas 
;
_cod_original_cell_volume 32603(5)
_cod_database_code 4313269

loop_
_symmetry_equiv_pos_as_xyz
'x, y, z'
'y, z, x'
'z, x, y'
'-y+1/4, x+1/4, z+1/4'
'-z+1/4, y+1/4, x+1/4'
'-x+1/4, z+1/4, y+1/4'
'-x, -y+1/2, z+1/2'
'-z, x+1/2, -y+1/2'
'-x, y+1/2, -z+1/2'
'-y, -z+1/2, x+1/2'
'-z, -x+1/2, y+1/2'
'y+3/4, -x+1/4, z+3/4'
'z+3/4, -y+1/4, x+3/4'
'x+3/4, -z+1/4, y+3/4'
'-y, z+1/2, -x+1/2'
'-z+3/4, -y+3/4, -x+1/4'
'-x+3/4, -z+3/4, -y+1/4'
'-y+3/4, -x+3/4, -z+1/4'
'y+1/2, -z+1/2, -x'
'y+3/4, x+3/4, -z+1/4'
'z+3/4, y+3/4, -x+1/4'
'x+3/4, z+3/4, -y+1/4'
'x, -y, -z'
'z+1/2, -x, -y+1/2'
'x, y+1/2, z+1/2'
'y, z+1/2, x+1/2'
'z, x+1/2, y+1/2'
'-y+1/4, x+3/4, z+3/4'
'-z+1/4, y+3/4, x+3/4'
'-x+1/4, z+3/4, y+3/4'
'-x, -y+1, z+1'
'-z, x+1, -y+1'
'-x, y+1, -z+1'
'-y, -z+1, x+1'
'-z, -x+1, y+1'
'y+3/4, -x+3/4, z+5/4'
'z+3/4, -y+3/4, x+5/4'
'x+3/4, -z+3/4, y+5/4'
'-y, z+1, -x+1'
'-z+3/4, -y+5/4, -x+3/4'
'-x+3/4, -z+5/4, -y+3/4'
'-y+3/4, -x+5/4, -z+3/4'
'y+1/2, -z+1, -x+1/2'
'y+3/4, x+5/4, -z+3/4'
'z+3/4, y+5/4, -x+3/4'
'x+3/4, z+5/4, -y+3/4'
'x, -y+1/2, -z+1/2'
'z+1/2, -x+1/2, -y+1'
'x+1/2, y, z+1/2'
'y+1/2, z, x+1/2'
'z+1/2, x, y+1/2'
'-y+3/4, x+1/4, z+3/4'
'-z+3/4, y+1/4, x+3/4'
'-x+3/4, z+1/4, y+3/4'
'-x+1/2, -y+1/2, z+1'
'-z+1/2, x+1/2, -y+1'
'-x+1/2, y+1/2, -z+1'
'-y+1/2, -z+1/2, x+1'
'-z+1/2, -x+1/2, y+1'
'y+5/4, -x+1/4, z+5/4'
'z+5/4, -y+1/4, x+5/4'
'x+5/4, -z+1/4, y+5/4'
'-y+1/2, z+1/2, -x+1'
'-z+5/4, -y+3/4, -x+3/4'
'-x+5/4, -z+3/4, -y+3/4'
'-y+5/4, -x+3/4, -z+3/4'
'y+1, -z+1/2, -x+1/2'
'y+5/4, x+3/4, -z+3/4'
'z+5/4, y+3/4, -x+3/4'
'x+5/4, z+3/4, -y+3/4'
'x+1/2, -y, -z+1/2'
'z+1, -x, -y+1'
'x+1/2, y+1/2, z'
'y+1/2, z+1/2, x'
'z+1/2, x+1/2, y'
'-y+3/4, x+3/4, z+1/4'
'-z+3/4, y+3/4, x+1/4'
'-x+3/4, z+3/4, y+1/4'
'-x+1/2, -y+1, z+1/2'
'-z+1/2, x+1, -y+1/2'
'-x+1/2, y+1, -z+1/2'
'-y+1/2, -z+1, x+1/2'
'-z+1/2, -x+1, y+1/2'
'y+5/4, -x+3/4, z+3/4'
'z+5/4, -y+3/4, x+3/4'
'x+5/4, -z+3/4, y+3/4'
'-y+1/2, z+1, -x+1/2'
'-z+5/4, -y+5/4, -x+1/4'
'-x+5/4, -z+5/4, -y+1/4'
'-y+5/4, -x+5/4, -z+1/4'
'y+1, -z+1, -x'
'y+5/4, x+5/4, -z+1/4'
'z+5/4, y+5/4, -x+1/4'
'x+5/4, z+5/4, -y+1/4'
'x+1/2, -y+1/2, -z'
'z+1, -x+1/2, -y+1/2'

loop_
_atom_site_label
_atom_site_type_symbol
_atom_site_fract_x
_atom_site_fract_y
_atom_site_fract_z
_atom_site_U_iso_or_equiv
_atom_site_adp_type
_atom_site_occupancy
_atom_site_calc_flag
_atom_site_refinement_flags
_atom_site_disorder_assembly
_atom_site_disorder_group
C1 C 0.4614(3) 0.1600(3) 0.1358(3) 0.092(3) Uani 1 d . . .
C2 C 0.4234(2) 0.1351(2) 0.1233(2) 0.072(2) Uani 1 d . . .
C3 C 0.4000(3) 0.1464(2) 0.0885(2) 0.079(2) Uani 1 d . . .
H3 H 0.4079 0.1696 0.0728 0.094 Uiso 1 calc R . .
C11 C 0.4615(3) 0.2582(3) 0.0465(2) 0.101(3) Uani 1 d . . .
H11 H 0.4613 0.2292 0.0436 0.121 Uiso 1 calc R . .
C12 C 0.4411(4) 0.2817(4) 0.0171(3) 0.113(4) Uani 1 d . . .
H12 H 0.4272 0.2688 -0.0050 0.136 Uiso 1 calc R . .
C13 C 0.4414(4) 0.3243(5) 0.0202(3) 0.124(4) Uani 1 d . . .
C14 C 0.4188(6) 0.3503(6) -0.0123(5) 0.204(8) Uani 1 d . . .
H14A H 0.4226 0.3795 -0.0061 0.245 Uiso 1 calc R . .
H14B H 0.3895 0.3438 -0.0118 0.245 Uiso 1 calc R . .
H14C H 0.4300 0.3443 -0.0395 0.245 Uiso 1 calc R . .
C15 C 0.4609(5) 0.3423(4) 0.0528(4) 0.150(5) Uani 1 d . . .
H15 H 0.4614 0.3713 0.0561 0.180 Uiso 1 calc R . .
C16 C 0.4800(4) 0.3164(4) 0.0809(4) 0.132(4) Uani 1 d . . .
H16 H 0.4933 0.3291 0.1035 0.158 Uiso 1 calc R . .
C17A C 0.5817(5) 0.1887(7) 0.1725(7) 0.128(6) Uiso 0.609(18) d PD . .
C17B C 0.5751(8) 0.2137(10) 0.1909(10) 0.128(6) Uiso 0.391(18) d PD . .
C18A C 0.6057(11) 0.2102(11) 0.2065(8) 0.217(12) Uiso 0.609(18) d PD . .
C18B C 0.5946(17) 0.1715(12) 0.1972(19) 0.217(12) Uiso 0.391(18) d PD . .
N11 N 0.4817(3) 0.2750(3) 0.0794(2) 0.101(3) Uani 1 d . . .
Ni1 Ni 0.51090(5) 0.23910(5) 0.1250 0.0915(7) Uani 1 d S . .
O1 O 0.4662(2) 0.1947(2) 0.11720(17) 0.100(2) Uani 1 d . . .
O2 O 0.4850(2) 0.1458(3) 0.1633(2) 0.131(3) Uani 1 d D . .
O11 O 0.5396(2) 0.2034(3) 0.17107(19) 0.116(3) Uani 1 d D . .
H11A H 0.525(3) 0.182(2) 0.175(3) 0.174 Uiso 1 d D . .
O12A O 0.5829(7) 0.1910(7) 0.2403(7) 0.235(8) Uiso 0.726(19) d PD . .
O12B O 0.6292(18) 0.1861(18) 0.2248(17) 0.235(8) Uiso 0.274(19) d PD . .
O13 O 0.7105(11) 0.2105(11) 0.2895(11) 0.66(6) Uiso 1 d S . .

loop_
_atom_site_aniso_label
_atom_site_aniso_U_11
_atom_site_aniso_U_22
_atom_site_aniso_U_33
_atom_site_aniso_U_23
_atom_site_aniso_U_13
_atom_site_aniso_U_12
C1 0.102(7) 0.099(7) 0.075(6) 0.018(5) -0.010(5) -0.038(5)
C2 0.073(5) 0.087(6) 0.055(4) 0.017(4) -0.011(4) -0.021(4)
C3 0.102(6) 0.065(5) 0.069(5) 0.009(4) -0.012(5) -0.015(4)
C11 0.131(8) 0.128(8) 0.043(5) -0.017(5) -0.007(5) -0.026(7)
C12 0.128(9) 0.142(11) 0.070(7) -0.025(7) 0.000(6) -0.008(8)
C13 0.142(11) 0.153(12) 0.076(7) -0.014(7) -0.011(7) 0.019(9)
C14 0.206(16) 0.24(2) 0.162(14) -0.010(14) -0.045(13) 0.052(16)
C15 0.219(14) 0.133(10) 0.097(9) -0.005(8) -0.045(9) 0.012(10)
C16 0.177(12) 0.116(10) 0.102(8) -0.018(7) -0.027(8) -0.016(9)
N11 0.135(7) 0.109(7) 0.059(4) -0.001(4) -0.001(4) -0.044(5)
Ni1 0.1092(10) 0.1092(10) 0.0561(9) -0.0036(5) -0.0036(5) -0.0553(10)
O1 0.126(5) 0.112(5) 0.062(4) 0.013(3) -0.023(3) -0.065(4)
O2 0.105(5) 0.167(7) 0.122(5) 0.064(5) -0.053(4) -0.069(5)
O11 0.090(4) 0.170(7) 0.087(4) 0.022(4) -0.028(4) -0.062(4)

loop_
_atom_type_symbol
_atom_type_description
_atom_type_scat_dispersion_real
_atom_type_scat_dispersion_imag
_atom_type_scat_source
C C 0.0020 0.0020 'International Tables Vol C Tables 4.2.6.8 and 6.1.1.4'
H H 0.0000 0.0000 'International Tables Vol C Tables 4.2.6.8 and 6.1.1.4'
N N 0.0040 0.0030 'International Tables Vol C Tables 4.2.6.8 and 6.1.1.4'
Ni Ni 0.2850 1.1130 'International Tables Vol C Tables 4.2.6.8 and 6.1.1.4'
O O 0.0080 0.0060 'International Tables Vol C Tables 4.2.6.8 and 6.1.1.4'

loop_
_geom_angle_atom_site_label_1
_geom_angle_atom_site_label_2
_geom_angle_atom_site_label_3
_geom_angle
_geom_angle_site_symmetry_1
_geom_angle_site_symmetry_3
_geom_angle_publ_flag
O2 C1 O1 125.4(8) . . ?
O2 C1 C2 118.8(8) . . ?
O1 C1 C2 115.7(8) . . ?
C3 C2 C3 119.1(7) . 59_554 ?
C3 C2 C1 120.7(7) . . ?
C3 C2 C1 120.3(7) 59_554 . ?
C2 C3 C2 120.9(7) . 87_545 ?
N11 C11 C12 123.1(10) . . ?
C13 C12 C11 119.7(11) . . ?
C15 C13 C12 119.1(12) . . ?
C15 C13 C14 121.1(14) . . ?
C12 C13 C14 119.7(13) . . ?
C13 C15 C16 117.1(13) . . ?
N11 C16 C15 126.9(11) . . ?
C18B C17A O11 125(4) . . ?
C18B C17A C18A 59(3) . . ?
O11 C17A C18A 111(2) . . ?
C18A C17B O11 160(4) . . ?
C18A C17B C18B 59(3) . . ?
O11 C17B C18B 101(3) . . ?
C18A C17B O12A 54.9(18) . . ?
O11 C17B O12A 116(2) . . ?
C18B C17B O12A 57(2) . . ?
C17B C18A O12B 146(4) . . ?
C17B C18A O12A 86(3) . . ?
O12B C18A O12A 72(3) . . ?
C17B C18A C17A 42.6(19) . . ?
O12B C18A C17A 112(3) . . ?
O12A C18A C17A 95(2) . . ?
C17A C18B O12B 125(5) . . ?
C17A C18B C17B 42(2) . . ?
O12B C18B C17B 96(4) . . ?
C17A C18B O12A 111(3) . . ?
O12B C18B O12A 62(3) . . ?
C17B C18B O12A 70(2) . . ?
C16 N11 C11 114.0(10) . . ?
C16 N11 Ni1 123.0(7) . . ?
C11 N11 Ni1 123.0(7) . . ?
O1 Ni1 O1 179.6(4) . 18 ?
O1 Ni1 N11 90.7(3) . 18 ?
O1 Ni1 N11 89.1(3) 18 18 ?
O1 Ni1 N11 89.1(3) . . ?
O1 Ni1 N11 90.7(3) 18 . ?
N11 Ni1 N11 89.9(5) 18 . ?
O1 Ni1 O11 90.8(2) . . ?
O1 Ni1 O11 89.5(3) 18 . ?
N11 Ni1 O11 89.6(3) 18 . ?
N11 Ni1 O11 179.4(3) . . ?
O1 Ni1 O11 89.5(3) . 18 ?
O1 Ni1 O11 90.8(2) 18 18 ?
N11 Ni1 O11 179.4(3) 18 18 ?
N11 Ni1 O11 89.6(3) . 18 ?
O11 Ni1 O11 91.0(5) . 18 ?
C1 O1 Ni1 129.7(6) . . ?
C17B O11 C17A 42.8(15) . . ?
C17B O11 Ni1 125.1(15) . . ?
C17A O11 Ni1 128.4(10) . . ?
C18A O12A C18B 52(2) . . ?
C18A O12A O12B 48(2) . . ?
C18B O12A O12B 56.9(16) . . ?
C18A O12A C17B 39.0(17) . . ?
C18B O12A C17B 53.4(13) . . ?
O12B O12A C17B 84(3) . . ?
C18A O12B C18B 57(3) . . ?
C18A O12B O12A 61(3) . . ?
C18B O12B O12A 61(3) . . ?

loop_
_geom_bond_atom_site_label_1
_geom_bond_atom_site_label_2
_geom_bond_distance
_geom_bond_site_symmetry_2
_geom_bond_publ_flag
C1 O2 1.243(11) . ?
C1 O1 1.265(10) . ?
C1 C2 1.507(11) . ?
C2 C3 1.386(10) . ?
C2 C3 1.395(10) 59_554 ?
C3 C2 1.395(10) 87_545 ?
C11 N11 1.346(12) . ?
C11 C12 1.368(15) . ?
C12 C13 1.363(16) . ?
C13 C15 1.345(16) . ?
C13 C14 1.513(17) . ?
C15 C16 1.365(17) . ?
C16 N11 1.325(14) . ?
C17A C18B 1.04(5) . ?
C17A O11 1.426(16) . ?
C17A C18A 1.50(2) . ?
C17B C18A 1.11(4) . ?
C17B O11 1.338(18) . ?
C17B C18B 1.50(2) . ?
C17B O12A 1.75(4) . ?
C18A O12B 1.22(6) . ?
C18A O12A 1.439(19) . ?
C18B O12B 1.49(2) . ?
C18B O12A 1.56(6) . ?
N11 Ni1 2.075(8) . ?
Ni1 O1 2.029(5) . ?
Ni1 O1 2.029(5) 18 ?
Ni1 N11 2.075(8) 18 ?
Ni1 O11 2.075(7) . ?
Ni1 O11 2.075(7) 18 ?
O12A O12B 1.57(6) . ?
